data_2104171
loop_
_publ_author_name
'Bereciartua, P. J.'
'Zu\~niga, F. J.'
'Breczewski, T.'

_publ_section_title
;
 Incommensurate structure of
 InAl~1{-~<i>x</i>}Ti~<i>x~</i>O~3+<i>x~/2</i> [<i>x</i> = 0.701(1)]:
 comparison between modulated and composite models
;
_journal_coeditor_code CK5031
_journal_issue 4
_journal_name_full 'Acta Crystallographica Section B'
_journal_page_first 405
_journal_page_last 416
_journal_paper_doi 10.1107/S0108768108012317
_journal_volume 64
_journal_year 2008
_chemical_formula_moiety 'Al0.253 In1.046 O3.35 Ti0.701'
_chemical_formula_sum 'Al0.253 In1.046 O3.35 Ti0.701'
_chemical_formula_weight 214.08
_chemical_name_systematic ' ?'
_space_group_ssg_name C2/m(0\b0)s0
_symmetry_cell_setting monoclinic
_cell_angle_alpha 90
_cell_angle_beta 107.96(5)
_cell_angle_gamma 90
_cell_formula_units_Z 2
_cell_length_a 5.857(4)
_cell_length_b 3.361(3)
_cell_length_c 6.355(5)
_cell_measurement_temperature 293
_cell_modulation_dimension 1
_cell_subsystems_number 2
_cell_volume 119.00(17)
_computing_cell_refinement 'CrysAlis RED software (Oxford Diffraction, 2005)'
_computing_data_collection 'CrysAlis CCD software (Oxford Diffraction, 2005)'
_computing_data_reduction 'CrysAlis RED software (Oxford Diffraction, 2005)'
_computing_publication_material '(Jana2000; Petricek and Dusek, 2000)'
_computing_structure_refinement '(Jana2000; Petricek and Dusek, 2000)'
_diffrn_ambient_temperature 293
_diffrn_measured_fraction_theta_full 0.95
_diffrn_measurement_device_type 'Oxford Diffraction CCD'
_diffrn_radiation_monochromator graphite
_diffrn_radiation_source 'fine-focus sealed X-ray tube'
_diffrn_radiation_type 'Mo K\a'
_diffrn_radiation_wavelength 0.71073
_diffrn_reflns_av_R_equivalents 0.0451
_diffrn_reflns_av_sigmaI/netI 0.0260
_diffrn_reflns_limit_h_max 8
_diffrn_reflns_limit_h_min -9
_diffrn_reflns_limit_index_m_1_max 3
_diffrn_reflns_limit_index_m_1_min -3
_diffrn_reflns_limit_k_max 5
_diffrn_reflns_limit_k_min -5
_diffrn_reflns_limit_l_max 9
_diffrn_reflns_limit_l_min -10
_diffrn_reflns_number 8896
_diffrn_reflns_theta_full 26.56
_diffrn_reflns_theta_max 36.65
_diffrn_reflns_theta_min 3.67
_exptl_absorpt_coefficient_mu 12.368
_exptl_absorpt_correction_T_max 0.83
_exptl_absorpt_correction_T_min 0.31
_exptl_absorpt_correction_type numerical
_exptl_absorpt_process_details gaussian
_exptl_crystal_colour colourless
_exptl_crystal_density_diffrn 5.9725
_exptl_crystal_density_method 'not measured'
_exptl_crystal_description plate
_exptl_crystal_F_000 194
_exptl_crystal_size_max 0.15
_exptl_crystal_size_mid 0.06
_exptl_crystal_size_min 0.02
_refine_diff_density_max 2.47
_refine_diff_density_min -2.36
_refine_ls_extinction_coef 0.00100(6)
_refine_ls_extinction_method 'B-C type 1 Gaussian isotropic (Becker & Coppens, 1974)'
_refine_ls_goodness_of_fit_ref 1.53
_refine_ls_number_constraints 1
_refine_ls_number_parameters 57
_refine_ls_number_reflns 1733
_refine_ls_number_restraints 6
_refine_ls_R_factor_all 0.0564
_refine_ls_R_factor_gt 0.0322
_refine_ls_shift/su_max 0.0004
_refine_ls_shift/su_mean 0.0001
_refine_ls_structure_factor_coef F
_refine_ls_weighting_details w=1/(\s^2^(F)+0.0004F^2^)
_refine_ls_weighting_scheme sigma
_refine_ls_wR_factor_gt 0.0470
_refine_ls_wR_factor_ref 0.0603
_reflns_number_gt 994
_reflns_number_total 1733
_reflns_threshold_expression I>3\s(I)
_cod_data_source_file ck5031.cif
_cod_data_source_block II
_cod_database_code 2104171
_cod_database_fobs_code 2104171

loop_
_space_group_symop_ssg_id
_space_group_symop_ssg_operation_algebraic
1 x1,x2,x3,x4
2 -x1,x2,-x3,1/2+x4
3 -x1,-x2,-x3,-x4
4 x1,-x2,x3,1/2-x4
5 1/2+x1,1/2+x2,x3,x4
6 1/2-x1,1/2+x2,-x3,1/2+x4
7 1/2-x1,1/2-x2,-x3,-x4
8 1/2+x1,1/2-x2,x3,1/2-x4

loop_
_atom_site_type_symbol
_atom_site_label
_atom_site_fract_x
_atom_site_fract_y
_atom_site_fract_z
_atom_site_U_iso_or_equiv
_atom_site_adp_type
_atom_site_calc_flag
_atom_site_occupancy
In In1 0 0 0 0.00571(11) Uani d 1
Al Al 0.5 0 0.5 0.0100(3) Uani d 0.255(8)
Ti Ti 0.5 0 0.5 0.0100(3) Uani d 0.701(6)
In In2 0.5 0 0.5 0.0100(3) Uani d 0.044(10)
O O1 0.3888(4) 0 0.1709(4) 0.0052(6) Uani d 1
O O2 0.6597(4) 0.25 0.4983(4) 0.0181(8) Uani d 0.5

loop_
_atom_site_aniso_label
_atom_site_aniso_U_11
_atom_site_aniso_U_22
_atom_site_aniso_U_33
_atom_site_aniso_U_12
_atom_site_aniso_U_13
_atom_site_aniso_U_23
_atom_site_aniso_type_symbol
In1 0.00514(15) 0.00373(16) 0.0086(2) 0 0.00267(11) 0 In
Al 0.0110(4) 0.0137(4) 0.0045(4) 0 0.0012(3) 0 Al
Ti 0.0110(4) 0.0137(4) 0.0045(4) 0 0.0012(3) 0 Ti
In2 0.0110(4) 0.0137(4) 0.0045(4) 0 0.0012(3) 0 In
O1 0.0061(8) 0.0055(10) 0.0039(9) 0 0.0011(7) 0 O
O2 0.0232(13) 0.0180(10) 0.0092(11) 0 -0.0007(9) 0 O

loop_
_atom_site_displace_Fourier_atom_site_label
_atom_site_displace_Fourier_axis
_atom_site_displace_Fourier_wave_vector_seq_id
_atom_site_displace_Fourier_param_cos
_atom_site_displace_Fourier_param_sin
In1 x 1 0 0.02003(6)
In1 y 1 0 0
In1 z 1 0 0.00511(5)
In1 x 2 0 0
In1 y 2 0 -0.00228(7)
In1 z 2 0 0
In1 x 3 0 -0.00017(5)
In1 y 3 0 0
In1 z 3 0 -0.00004(5)
Al x 1 0 0.0545(2)
Al y 1 0 0
Al z 1 0 0.00745(13)
Al x 2 0 0
Al y 2 0 -0.0261(2)
Al z 2 0 0
Al x 3 0 -0.00243(18)
Al y 3 0 0
Al z 3 0 0.00158(16)
Ti x 1 0 0.0545(2)
Ti y 1 0 0
Ti z 1 0 0.00745(13)
Ti x 2 0 0
Ti y 2 0 -0.0261(2)
Ti z 2 0 0
Ti x 3 0 -0.00243(18)
Ti y 3 0 0
Ti z 3 0 0.00158(16)
In2 x 1 0 0.0545(2)
In2 y 1 0 0
In2 z 1 0 0.00745(13)
In2 x 2 0 0
In2 y 2 0 -0.0261(2)
In2 z 2 0 0
In2 x 3 0 -0.00243(18)
In2 y 3 0 0
In2 z 3 0 0.00158(16)
O1 x 1 0 0.0285(4)
O1 y 1 -0.0003(5) 0
O1 z 1 0 0.0011(3)
O2 x 1 0.0353(5) 0
O2 y 1 0 0.0010(9)
O2 z 1 0.0010(4) 0
O2 x 2 0.0014(5) 0
O2 y 2 0 0.0007(8)
O2 z 2 -0.0035(4) 0

loop_
_atom_site_displace_special_func_atom_site_label
_atom_site_displace_special_func_sawtooth_ax
_atom_site_displace_special_func_sawtooth_ay
_atom_site_displace_special_func_sawtooth_az
_atom_site_displace_special_func_sawtooth_c
_atom_site_displace_special_func_sawtooth_w
O2 0 -0.1265 0 0.5 0.5

loop_
_atom_site_Fourier_wave_vector_seq_id
_atom_site_Fourier_wave_vector_x
_atom_site_Fourier_wave_vector_z
1 0.00000 0.00000
2 0.00000 0.00000
3 0.00000 0.00000

loop_
_atom_site_occ_Fourier_atom_site_label
_atom_site_occ_Fourier_wave_vector_seq_id
_atom_site_occ_Fourier_param_cos
_atom_site_occ_Fourier_param_sin
Al 1 0 0
Al 2 0.255(8) 0
Ti 1 0 0
Ti 2 -0.241(9) 0
In2 1 0 0
In2 2 -0.014(3) 0

loop_
_atom_site_U_Fourier_atom_site_label
_atom_site_U_Fourier_tens_elem
_atom_site_U_Fourier_wave_vector_seq_id
_atom_site_U_Fourier_param_cos
_atom_site_U_Fourier_param_sin
In1 U11 1 0 0
In1 U22 1 0 0
In1 U33 1 0 0
In1 U12 1 0.00003(7) 0
In1 U13 1 0 0
In1 U23 1 -0.00164(8) 0
In1 U11 2 0.00082(11) 0
In1 U22 2 -0.00006(10) 0
In1 U33 2 0.00083(14) 0
In1 U12 2 0 0
In1 U13 2 0.00039(10) 0
In1 U23 2 0 0
Al U11 1 0 0
Al U22 1 0 0
Al U33 1 0 0
Al U12 1 -0.0028(3) 0
Al U13 1 0 0
Al U23 1 -0.0006(3) 0
Al U11 2 0.0033(5) 0
Al U22 2 -0.0090(4) 0
Al U33 2 0.0004(4) 0
Al U12 2 0 0
Al U13 2 0.0017(3) 0
Al U23 2 0 0
Ti U11 1 0 0
Ti U22 1 0 0
Ti U33 1 0 0
Ti U12 1 -0.0028(3) 0
Ti U13 1 0 0
Ti U23 1 -0.0006(3) 0
Ti U11 2 0.0033(5) 0
Ti U22 2 -0.0090(4) 0
Ti U33 2 0.0004(4) 0
Ti U12 2 0 0
Ti U13 2 0.0017(3) 0
Ti U23 2 0 0
In2 U11 1 0 0
In2 U22 1 0 0
In2 U33 1 0 0
In2 U12 1 -0.0028(3) 0
In2 U13 1 0 0
In2 U23 1 -0.0006(3) 0
In2 U11 2 0.0033(5) 0
In2 U22 2 -0.0090(4) 0
In2 U33 2 0.0004(4) 0
In2 U12 2 0 0
In2 U13 2 0.0017(3) 0
In2 U23 2 0 0

loop_
_atom_type_symbol
_atom_type_scat_dispersion_real
_atom_type_scat_dispersion_imag
_atom_type_scat_source
In -0.728 1.310 'International Tables Vol C Tables  4.2.6.8 and 6.1.1.1'
Al 0.064 0.051 'International Tables Vol C Tables  4.2.6.8 and 6.1.1.1'
Ti 0.278 0.446 'International Tables Vol C Tables  4.2.6.8 and 6.1.1.1'
O 0.011 0.006 'International Tables Vol C Tables  4.2.6.8 and 6.1.1.1'

loop_
_cell_subsystem_description
_cell_subsystem_matrix_W_1_1
_cell_subsystem_matrix_W_1_4
_cell_subsystem_matrix_W_2_2
_cell_subsystem_matrix_W_3_3
_cell_subsystem_matrix_W_4_1
_cell_subsystem_matrix_W_4_4
'1-st subsystem' 1 0 1 1 0 1
'2-nd subsystem' 1 0 1 1 0 0

loop_
_cell_subsystem_matrix_W_1_2
_cell_subsystem_matrix_W_1_3
_cell_subsystem_matrix_W_2_1
_cell_subsystem_matrix_W_2_3
_cell_subsystem_matrix_W_2_4
_cell_subsystem_matrix_W_3_1
_cell_subsystem_matrix_W_3_2
_cell_subsystem_matrix_W_3_4
_cell_subsystem_matrix_W_4_2
_cell_subsystem_matrix_W_4_3
0 0 0 0 0 0 0 0 0 0
0 0 0 0 1 0 0 0 1 0

loop_
_cell_wave_vector_seq_id
_cell_wave_vector_x
_cell_wave_vector_y
_cell_wave_vector_z
1 0.00000 0.35030 0.00000

loop_
_geom_bond_atom_site_label_1
_geom_bond_atom_site_label_2
_geom_bond_site_symmetry_2
_geom_bond_publ_flag
_geom_bond_distance_max
_geom_bond_distance_min
_geom_bond_distance_av
In1 O1 . yes 2.239(3) 2.162(3) 2.200(3)
In1 O1 5_445 yes 2.273(3) 2.145(2) 2.208(2)
In1 O1 5_455 yes 2.273(3) 2.145(2) 2.207(2)
In1 O1 3_555 yes 2.239(3) 2.162(3) 2.200(3)
In1 O1 7_545 yes 2.273(3) 2.145(2) 2.207(2)
In1 O1 7_555 yes 2.273(3) 2.145(2) 2.208(2)
Al O1 . yes 2.028(3) 1.959(3) 1.993(3)
Al O1 3_656 yes 2.028(3) 1.959(3) 1.993(3)
Al O2 1_545 yes 4.802(8) 1.940(7) 90.4(3)
Al O2 . yes 1.940(7) 1.829(9) 79.3(4)
Al O2 1_565 yes 2.422(8) 1.829(9) 134.3(6)
Al O2 5_445 yes 3.865(9) 1.801(9) 101.4(3)
Al O2 5_455 yes 1.935(14) 1.801(9) 112.3(8)
Al O2 3_656 yes 2.422(8) 1.829(9) 134.3(6)
Al O2 3_666 yes 1.940(7) 1.829(9) 79.3(4)
Al O2 3_676 yes 4.802(8) 1.940(7) 90.4(3)
Al O2 7_656 yes 1.935(14) 1.801(9) 112.3(8)
Al O2 7_666 yes 3.865(9) 1.801(9) 101.4(3)
Ti O1 . yes 2.028(3) 1.959(3) 1.993(3)
Ti O1 3_656 yes 2.028(3) 1.959(3) 1.993(3)
Ti O2 1_545 yes 4.802(8) 1.940(7) 90.4(3)
Ti O2 . yes 1.940(7) 1.829(9) 79.3(4)
Ti O2 1_565 yes 2.422(8) 1.829(9) 134.3(6)
Ti O2 5_445 yes 3.865(9) 1.801(9) 101.4(3)
Ti O2 5_455 yes 1.935(14) 1.801(9) 112.3(8)
Ti O2 3_656 yes 2.422(8) 1.829(9) 134.3(6)
Ti O2 3_666 yes 1.940(7) 1.829(9) 79.3(4)
Ti O2 3_676 yes 4.802(8) 1.940(7) 90.4(3)
Ti O2 7_656 yes 1.935(14) 1.801(9) 112.3(8)
Ti O2 7_666 yes 3.865(9) 1.801(9) 101.4(3)
In2 O1 . yes 2.028(3) 1.959(3) 1.993(3)
In2 O1 3_656 yes 2.028(3) 1.959(3) 1.993(3)
In2 O2 1_545 yes 4.802(8) 1.940(7) 90.4(3)
In2 O2 . yes 1.940(7) 1.829(9) 79.3(4)
In2 O2 1_565 yes 2.422(8) 1.829(9) 134.3(6)
In2 O2 5_445 yes 3.865(9) 1.801(9) 101.4(3)
In2 O2 5_455 yes 1.935(14) 1.801(9) 112.3(8)
In2 O2 3_656 yes 2.422(8) 1.829(9) 134.3(6)
In2 O2 3_666 yes 1.940(7) 1.829(9) 79.3(4)
In2 O2 3_676 yes 4.802(8) 1.940(7) 90.4(3)
In2 O2 7_656 yes 1.935(14) 1.801(9) 112.3(8)
In2 O2 7_666 yes 3.865(9) 1.801(9) 101.4(3)
O1 O1 3_655 yes 2.857(4) 2.857(5) 2.857(5)
O1 O1 7_545 yes 2.897(3) 2.772(3) 2.833(3)
O1 O1 7_555 yes 2.897(3) 2.772(3) 2.832(3)
O1 O2 1_545 yes 5.161(9) 2.776(10) 115.8(3)
O1 O2 . yes 2.776(10) 2.649(10) 113.2(4)
O1 O2 1_565 yes 3.207(8) 2.649(10) 190.0(7)
O1 O2 5_445 yes 4.336(11) 2.688(10) 121.2(4)
O1 O2 5_455 yes 2.89(2) 2.688(10) 164.5(9)
O1 O2 3_656 yes 3.153(9) 2.663(9) 190.6(8)
O1 O2 3_666 yes 2.781(12) 2.663(9) 113.1(5)
O1 O2 3_676 yes 5.165(9) 2.781(12) 116.3(4)
O1 O2 7_656 yes 2.876(16) 2.640(8) 165.9(7)
O1 O2 7_666 yes 4.357(9) 2.640(8) 121.7(3)
O2 O2 1_545 yes 2.893(7) 2.817(12) 2.848(9)
O2 O2 1_565 yes 2.893(7) 2.817(12) 2.848(9)
O2 O2 5_445 yes 3.647(15) 2.871(15) 3.254(19)
O2 O2 5_455 yes 3.647(15) 2.871(15) 3.254(19)
O2 O2 5_545 yes 3.647(15) 2.871(15) 3.254(19)
O2 O2 5_555 yes 3.647(15) 2.871(15) 3.253(19)
O2 O2 3_656 yes 2.352(15) 2.351(16) 2.351(16)
O2 O2 3_666 yes 2.352(15) 2.350(16) 2.351(16)
O2 O2 7_646 yes 2.465(13) 2.373(10) 2.432(11)
O2 O2 7_666 yes 2.465(13) 2.372(10) 2.432(11)
